data_7211204
loop_
_publ_author_name
'Jones, R. H.'
'Knight, K. S.'
'Marshall, W. G.'
'Coles, S. J.'
'Horton, P. N.'
'Pitak, M. B.'

_publ_section_title
;
 The competition between halogen bonds (Br&#x22EF;O) and C--H&#x22EF;O
 hydrogen bonds: the structure of the acetone--bromine complex revisited
;
_journal_issue 42
_journal_name_full CrystEngComm
_journal_page_first 8572
_journal_paper_doi 10.1039/c3ce41472h
_journal_volume 15
_journal_year 2013
_chemical_formula_moiety 'C3 D6 Br2 O1'
_chemical_formula_sum 'C3 Br2 D6 O'
_chemical_formula_weight 223.92
_chemical_name_systematic ' ?'
_space_group_IT_number 15
_symmetry_cell_setting monoclinic
_symmetry_space_group_name_Hall '-C 2yc'
_symmetry_space_group_name_H-M 'C 1 2/c 1'
_cell_angle_alpha 90.0
_cell_angle_beta 102.2629(6)
_cell_angle_gamma 90.0
_cell_formula_units_Z 4
_cell_length_a 7.58233(11)
_cell_length_b 7.37528(9)
_cell_length_c 12.04151(16)
_cell_measurement_temperature 110
_cell_volume 658.019(15)
_diffrn_ambient_temperature 110
_diffrn_measurement_device_type 'ISIS HRPD '
_diffrn_radiation_probe neutron
_diffrn_radiation_type neutron
_exptl_absorpt_correction_T_max 0.86101
_exptl_absorpt_correction_T_min 0.58953
_exptl_crystal_colour orange
_exptl_crystal_density_diffrn 2.260
_exptl_crystal_density_meas ?
_exptl_crystal_density_method 'not measured'
_pd_block_id 2013-04-15T10:09|BR2-ACETONE-CIF_phase1|rhj||
_pd_calc_method 'Rietveld Refinement'
_pd_instr_location 'ISIS spallation source, England'
_pd_meas_2theta_fixed 168.33
_pd_meas_number_of_points 4610
_pd_meas_scan_method tof
_pd_phase_name avbr2
_pd_proc_info_datetime 2013-04-15T10:09:50
_pd_proc_ls_peak_cutoff 10.76(24)
_pd_proc_ls_pref_orient_corr ' ?'
_pd_proc_ls_prof_R_factor 0.0148
_pd_proc_ls_prof_wR_expected 0.0061
_pd_proc_ls_prof_wR_factor 0.0160
_pd_proc_number_of_points 4610
_pd_spec_mounting ' ?'
_refine_ls_goodness_of_fit_all 3.53
_refine_ls_number_parameters 103
_refine_ls_R_Fsqd_factor 0.17965
_reflns_d_resolution_high 0.663
_reflns_d_resolution_low 2.533
_reflns_limit_h_max 11
_reflns_limit_h_min 0
_reflns_limit_k_max 11
_reflns_limit_k_min 0
_reflns_limit_l_max 17
_reflns_limit_l_min -18
_reflns_number_total 1166
_cod_data_source_file c3ce41472h.txt
_cod_data_source_block BR2-ACETONE-CIF_phase_1
_cod_depositor_comments
;
The following automatic conversions were performed:

'_geom_bond_publ_flag' value 'N' changed to 'n' according to
/home/saulius/struct/CIF-dictionaries/cif_core.dic dictionary named
'cif_core.dic' version 2.4.2 from 2011-04-26 (39
times).

'_geom_angle_publ_flag' value 'N' changed to 'n' according
to /home/saulius/struct/CIF-dictionaries/cif_core.dic dictionary
named 'cif_core.dic' version 2.4.2 from 2011-04-26 (22 times).

Automatic conversion script
Id: cif_fix_values 1891 2012-01-12 08:04:46Z andrius 

The following automatic conversions were performed:

'_exptl_crystal_density_meas' value 'not measured' was changed to '?'
- the value is perceived as not measured.

Automatic conversion script
Id: cif_fix_values 3008 2015-01-20 13:52:24Z robertas 
;
_cod_original_cell_volume 658.019(22)
_cod_original_sg_symbol_H-M C2/c
_cod_database_code 7211204
_gsas_exptl_extinct_corr_t_min 0.75531
_gsas_exptl_extinct_corr_t_max 1.00000

loop_
_symmetry_equiv_pos_site_id
_symmetry_equiv_pos_as_xyz
1 +x,+y,+z
2 -x,+y,-z+1/2
-1 -x,-y,-z
-2 +x,-y,+z+1/2
101 +x+1/2,+y+1/2,+z
102 -x+1/2,+y+1/2,-z+1/2
-101 -x+1/2,-y+1/2,-z
-102 +x+1/2,-y+1/2,+z+1/2

loop_
_atom_site_aniso_label
_atom_site_aniso_U_11
_atom_site_aniso_U_12
_atom_site_aniso_U_13
_atom_site_aniso_U_22
_atom_site_aniso_U_23
_atom_site_aniso_U_33
BR1 0.0446(15) 0.0044(8) -0.0102(9) 0.0141(10) -0.0007(7) 0.0333(12)
O1 0.0605(20) 0.0 -0.0132(14) 0.0164(17) 0.0 0.0117(15)
C1 0.0126(16) 0.0 -0.0099(10) 0.0313(16) 0.0 0.0203(14)
C2 0.0538(16) -0.0169(11) -0.0149(12) 0.0332(13) -0.0083(10) 0.0259(13)
D1 0.1469(28) -0.0931(21) 0.0135(18) 0.1104(24) -0.0125(15) 0.0491(16)
D2 0.1664(32) -0.0039(20) -0.1027(22) 0.0585(18) -0.0010(14) 0.0969(23)
D3 0.0778(22) -0.0141(16) 0.0120(16) 0.1307(26) -0.0949(21) 0.0904(22)

loop_
_atom_site_type_symbol
_atom_site_label
_atom_site_fract_x
_atom_site_fract_y
_atom_site_fract_z
_atom_site_occupancy
_atom_site_thermal_displace_type
_atom_site_U_iso_or_equiv
_atom_site_symmetry_multiplicity
Br BR1 0.32738(23) 0.65805(20) 0.57249(13) 1.0 Uani 0.0334 8
O O1 0.5 0.44557(34) 0.75 1.0 Uani 0.03264 4
C C1 0.5 0.27882(31) 0.75 1.0 Uani 0.02338 4
C C2 0.3731(4) 0.17252(33) 0.66021(19) 1.0 Uani 0.0411 8
D D1 0.2954(5) 0.0852(5) 0.69368(19) 1.0 Uani 0.1032 8
D D2 0.2890(5) 0.2567(4) 0.60612(24) 1.0 Uani 0.12665 8
D D3 0.4461(4) 0.0949(4) 0.61192(23) 1.0 Uani 0.10051 8

loop_
_atom_type_symbol
_atom_type_number_in_cell
Br 8.0
O 4.0
C 12.0
D 24.0

loop_
_geom_angle_atom_site_label_1
_geom_angle_atom_site_label_2
_geom_angle_atom_site_label_3
_geom_angle
_geom_angle_site_symmetry_1
_geom_angle_site_symmetry_3
_geom_angle_publ_flag
BR1 BR1 O1 177.41(13) -101_566 1_555 n
BR1 O1 BR1 110.45(10) 1_555 2_656 n
BR1 O1 C1 124.77(5) 1_555 1_555 n
BR1 O1 C1 124.77(5) 2_656 1_555 n
O1 C1 C2 121.38(13) 1_555 1_555 n
O1 C1 C2 121.38(13) 1_555 2_656 n
C2 C1 C2 117.24(26) 1_555 2_656 n
C1 C2 D1 112.49(26) 1_555 1_555 n
C1 C2 D2 111.07(28) 1_555 1_555 n
C1 C2 D3 110.44(26) 1_555 1_555 n
D1 C2 D2 107.6(4) 1_555 1_555 n
D1 C2 D3 107.02(34) 1_555 1_555 n
D2 C2 D3 107.99(33) 1_555 1_555 n
C2 D1 D2 36.33(22) 1_555 1_555 n
C2 D1 D3 37.31(20) 1_555 1_555 n
D2 D1 D3 61.05(18) 1_555 1_555 n
C2 D2 D1 36.04(23) 1_555 1_555 n
C2 D2 D3 36.67(19) 1_555 1_555 n
D1 D2 D3 60.07(18) 1_555 1_555 n
C2 D3 D1 35.67(18) 1_555 1_555 n
C2 D3 D2 35.34(18) 1_555 1_555 n
D1 D3 D2 58.88(21) 1_555 1_555 n

loop_
_geom_bond_atom_site_label_1
_geom_bond_atom_site_label_2
_geom_bond_distance
_geom_bond_site_symmetry_2
_geom_bond_publ_flag
BR1 BR1 2.3224(28) -101_566 n
BR1 O1 2.7476(19) 1_555 n
O1 BR1 2.7476(19) 1_555 n
O1 BR1 2.7476(19) 2_656 n
O1 C1 1.2298(28) 1_555 n
O1 C2 2.3891(29) 1_555 n
O1 C2 2.3891(29) 2_656 n
O1 D1 2.6798(33) 101_555 n
O1 D1 2.6798(33) 102_556 n
O1 D2 2.5150(27) 1_555 n
O1 D2 2.5150(27) 2_656 n
C1 O1 1.2298(28) 1_555 n
C1 C2 1.5057(23) 1_555 n
C1 C2 1.5057(23) 2_656 n
C1 D1 2.1118(31) 1_555 n
C1 D1 2.1118(31) 2_656 n
C1 D2 2.1002(22) 1_555 n
C1 D2 2.1002(22) 2_656 n
C1 D3 2.1172(26) 1_555 n
C1 D3 2.1172(26) 2_656 n
C2 O1 2.3891(29) 1_555 n
C2 C1 1.5057(23) 1_555 n
C2 D1 1.0128(26) 1_555 n
C2 D2 1.0197(27) 1_555 n
C2 D3 1.0529(28) 1_555 n
D1 O1 2.6798(33) 101_445 n
D1 C1 2.1118(31) 1_555 n
D1 C2 1.0128(26) 1_555 n
D1 D2 1.641(4) 1_555 n
D1 D3 1.661(4) 1_555 n
D2 O1 2.5150(27) 1_555 n
D2 C1 2.1002(22) 1_555 n
D2 C2 1.0197(27) 1_555 n
D2 D1 1.641(4) 1_555 n
D2 D3 1.677(4) 1_555 n
D3 C1 2.1172(26) 1_555 n
D3 C2 1.0529(28) 1_555 n
D3 D1 1.661(4) 1_555 n
D3 D2 1.677(4) 1_555 n

loop_
_pd_block_diffractogram_id
2013-04-15T10:09|BR2-ACETONE-CIF_H_01|rhj|hrpd
2013-04-15T10:09|BR2-ACETONE-CIF_H_02|rhj|hrpd
